data_7233639
loop_
_publ_author_name
'Lina Li'
'Shuquan Zhang'
'Liangjin Xu'
'Zhong-Nin Chen'
'Junhua Luo'

_publ_section_title
;
 Highly sensitized near-infrared luminescence in Ir-Ln heteronuclear
 coordination polymers via light-harvesting antenna of Ir(III) unit
;
_journal_name_full 'Journal of Materials Chemistry C'
_journal_page_first 1698
_journal_page_last 1703
_journal_paper_doi 10.1039/C3TC31822B
_journal_volume 2
_journal_year 2014
_chemical_formula_sum 'C68 H44 Er Ir2 N8 O10'
_chemical_formula_weight 1684.77
_space_group_IT_number 2
_space_group_name_Hall '-P 1'
_space_group_name_H-M_alt 'P -1'
_symmetry_cell_setting triclinic
_symmetry_space_group_name_H-M 'P -1'
_atom_sites_solution_hydrogens geom
_atom_sites_solution_primary direct
_atom_sites_solution_secondary difmap
_cell_angle_alpha 73.8380(18)
_cell_angle_beta 89.0785(17)
_cell_angle_gamma 83.0742(16)
_cell_formula_units_Z 2
_cell_length_a 9.00246(19)
_cell_length_b 15.2262(3)
_cell_length_c 23.4324(5)
_cell_measurement_reflns_used 15178
_cell_measurement_temperature 293(2)
_cell_measurement_theta_max 73.0580
_cell_measurement_theta_min 3.8980
_cell_volume 3061.99(11)
_computing_structure_refinement 'SHELXL-97 (Sheldrick, 1997)'
_computing_structure_solution 'SHELXS-97 (Sheldrick, 1990)'
_diffrn_ambient_temperature 293(2)
_diffrn_measured_fraction_theta_full 0.968
_diffrn_measured_fraction_theta_max 0.968
_diffrn_radiation_monochromator graphite
_diffrn_radiation_source 'fine-focus sealed tube'
_diffrn_radiation_type CuK\a
_diffrn_radiation_wavelength 1.54184
_diffrn_reflns_av_R_equivalents 0.0345
_diffrn_reflns_av_sigmaI/netI 0.0385
_diffrn_reflns_limit_h_max 11
_diffrn_reflns_limit_h_min -11
_diffrn_reflns_limit_k_max 16
_diffrn_reflns_limit_k_min -18
_diffrn_reflns_limit_l_max 27
_diffrn_reflns_limit_l_min -28
_diffrn_reflns_number 28021
_diffrn_reflns_theta_full 73.18
_diffrn_reflns_theta_max 73.18
_diffrn_reflns_theta_min 3.04
_exptl_absorpt_coefficient_mu 11.239
_exptl_absorpt_correction_T_max 1.00000
_exptl_absorpt_correction_T_min 0.54318
_exptl_absorpt_correction_type multi-scan
_exptl_crystal_colour orange
_exptl_crystal_density_diffrn 1.827
_exptl_crystal_density_method 'not measured'
_exptl_crystal_F_000 1620
_exptl_crystal_size_max 0.36
_exptl_crystal_size_mid 0.15
_exptl_crystal_size_min 0.1
_refine_diff_density_max 5.783
_refine_diff_density_min -5.106
_refine_diff_density_rms 0.153
_refine_ls_extinction_method none
_refine_ls_goodness_of_fit_ref 1.007
_refine_ls_hydrogen_treatment mixed
_refine_ls_matrix_type full
_refine_ls_number_parameters 802
_refine_ls_number_reflns 11887
_refine_ls_number_restraints 0
_refine_ls_restrained_S_all 1.007
_refine_ls_R_factor_all 0.0482
_refine_ls_R_factor_gt 0.0419
_refine_ls_shift/su_max 0.092
_refine_ls_shift/su_mean 0.002
_refine_ls_structure_factor_coef Fsqd
_refine_ls_weighting_details 'calc w=1/[\s^2^(Fo^2^)+(0.0545P)^2^+16.4460P] where P=(Fo^2^+2Fc^2^)/3'
_refine_ls_weighting_scheme calc
_refine_ls_wR_factor_gt 0.1072
_refine_ls_wR_factor_ref 0.1136
_reflns_number_gt 10483
_reflns_number_total 11887
_reflns_threshold_expression >2sigma(I)
_cod_data_source_file 1000002.cif
_cod_data_source_block PCOD1000002
_cod_original_sg_symbol_H-M p-1
_cod_database_code 7233639

loop_
_symmetry_equiv_pos_as_xyz
'x, y, z'
'-x, -y, -z'

loop_
_atom_site_label
_atom_site_type_symbol
_atom_site_fract_x
_atom_site_fract_y
_atom_site_fract_z
_atom_site_U_iso_or_equiv
_atom_site_adp_type
_atom_site_occupancy
_atom_site_symmetry_multiplicity
_atom_site_calc_flag
_atom_site_refinement_flags
_atom_site_disorder_assembly
_atom_site_disorder_group
Ir1 Ir 0.78176(3) 0.953339(18) 0.329079(10) 0.03127(8) Uani 1 1 d . . .
Ir2 Ir -0.32015(3) 1.497831(15) -0.194056(11) 0.02979(8) Uani 1 1 d . . .
Er3 Er 0.20140(7) 1.04492(3) 0.006820(17) 0.05682(15) Uani 1 1 d . . .
O1 O 0.1604(7) 0.8806(6) 0.1740(2) 0.077(2) Uani 1 1 d . . .
O2 O 0.2734(7) 0.9710(5) 0.0999(2) 0.0648(16) Uani 1 1 d . . .
O3 O 0.3741(6) 1.2072(4) -0.1604(3) 0.0618(16) Uani 1 1 d . . .
O4 O 0.2437(6) 1.1270(3) -0.0864(2) 0.0453(11) Uani 1 1 d . . .
O5 O 0.8417(10) 1.2437(6) 0.0427(3) 0.088(2) Uani 1 1 d . . .
O6 O 1.0651(8) 1.1524(4) 0.0396(3) 0.0680(18) Uani 1 1 d . . .
O7 O -0.6028(7) 1.1293(4) 0.0180(2) 0.0567(14) Uani 1 1 d . . .
O9 O -0.3668(7) 1.0681(3) 0.0111(2) 0.0572(14) Uani 1 1 d . . .
N1 N -0.2872(7) 1.5782(4) -0.1394(3) 0.0455(14) Uani 1 1 d . . .
N2 N -0.1133(5) 1.4084(3) -0.1724(2) 0.0332(11) Uani 1 1 d . . .
N3 N -0.3794(6) 1.3883(3) -0.1212(2) 0.0324(10) Uani 1 1 d . . .
N4 N -0.3689(6) 1.4341(3) -0.2569(2) 0.0345(11) Uani 1 1 d . . .
N5 N 0.8551(6) 0.8235(4) 0.3241(2) 0.0367(11) Uani 1 1 d . . .
N6 N 0.7248(6) 1.0789(4) 0.3458(2) 0.0395(12) Uani 1 1 d . . .
N7 N 0.5910(6) 0.9557(4) 0.2746(2) 0.0364(11) Uani 1 1 d . . .
N8 N 0.8496(6) 1.0221(3) 0.2416(2) 0.0322(10) Uani 1 1 d . . .
C5 C -0.3352(9) 1.4773(5) -0.3133(3) 0.0470(16) Uani 1 1 d . . .
C6 C -0.3720(13) 1.4416(7) -0.3597(4) 0.077(3) Uani 1 1 d . . .
H6 H -0.3461 1.4700 -0.3984 0.092 Uiso 1 1 calc R . .
C7 C -0.4455(14) 1.3654(8) -0.3483(5) 0.084(3) Uani 1 1 d . . .
H7 H -0.4715 1.3425 -0.3792 0.100 Uiso 1 1 calc R . .
C8 C -0.4814(11) 1.3222(6) -0.2902(4) 0.064(2) Uani 1 1 d . . .
H8 H -0.5327 1.2706 -0.2815 0.077 Uiso 1 1 calc R . .
C9 C -0.4388(8) 1.3578(5) -0.2461(4) 0.0467(16) Uani 1 1 d . . .
H9 H -0.4592 1.3279 -0.2069 0.056 Uiso 1 1 calc R . .
C10 C -0.2623(8) 1.5604(5) -0.3197(3) 0.0473(16) Uani 1 1 d . . .
C11 C -0.2483(7) 1.5866(4) -0.2677(3) 0.0364(13) Uani 1 1 d . . .
C12 C -0.1867(8) 1.6676(5) -0.2721(4) 0.0483(17) Uani 1 1 d . . .
H12 H -0.1778 1.6875 -0.2384 0.058 Uiso 1 1 calc R . .
C13 C -0.1383(10) 1.7189(6) -0.3262(4) 0.063(2) Uani 1 1 d . . .
H13 H -0.0988 1.7733 -0.3283 0.076 Uiso 1 1 calc R . .
C14 C -0.1474(11) 1.6909(7) -0.3767(4) 0.073(3) Uani 1 1 d . . .
H14 H -0.1110 1.7249 -0.4124 0.088 Uiso 1 1 calc R . .
C15 C -0.2111(11) 1.6118(7) -0.3740(4) 0.069(2) Uani 1 1 d . . .
H15 H -0.2199 1.5927 -0.4081 0.082 Uiso 1 1 calc R . .
C17 C -0.2724(7) 1.3146(4) -0.1051(3) 0.0324(12) Uani 1 1 d . . .
C18 C -0.3017(8) 1.2329(4) -0.0658(3) 0.0381(14) Uani 1 1 d . . .
H18 H -0.2270 1.1831 -0.0556 0.046 Uiso 1 1 calc R . .
C19 C -0.4405(8) 1.2250(4) -0.0417(3) 0.0371(13) Uani 1 1 d . . .
C20 C -0.5482(8) 1.3013(5) -0.0567(3) 0.0413(14) Uani 1 1 d . . .
H20 H -0.6427 1.2982 -0.0401 0.050 Uiso 1 1 calc R . .
C21 C -0.5140(7) 1.3823(4) -0.0965(3) 0.0392(14) Uani 1 1 d . . .
H21 H -0.5863 1.4334 -0.1063 0.047 Uiso 1 1 calc R . .
C23 C -0.1248(7) 1.3271(4) -0.1321(3) 0.0335(12) Uani 1 1 d . . .
C24 C -0.0038(7) 1.2594(4) -0.1165(3) 0.0344(12) Uani 1 1 d . . .
H24 H -0.0144 1.2042 -0.0881 0.041 Uiso 1 1 calc R . .
C25 C 0.1331(7) 1.2737(4) -0.1432(3) 0.0342(12) Uani 1 1 d . . .
C26 C 0.1465(7) 1.3586(5) -0.1835(3) 0.0421(15) Uani 1 1 d . . .
H26 H 0.2379 1.3717 -0.2009 0.051 Uiso 1 1 calc R . .
C27 C 0.0204(7) 1.4236(4) -0.1974(3) 0.0401(14) Uani 1 1 d . . .
H27 H 0.0289 1.4800 -0.2250 0.048 Uiso 1 1 calc R . .
C28 C 0.2641(7) 1.1965(4) -0.1296(3) 0.0379(14) Uani 1 1 d . . .
C31 C -0.4744(9) 1.1329(4) -0.0009(3) 0.0430(16) Uani 1 1 d . . .
C35 C 0.7507(7) 1.0287(4) 0.1969(3) 0.0327(12) Uani 1 1 d . . .
C36 C 0.7812(8) 1.0740(5) 0.1384(3) 0.0453(16) Uani 1 1 d . . .
H36 H 0.7130 1.0779 0.1081 0.054 Uiso 1 1 calc R . .
C37 C 0.9138(9) 1.1133(6) 0.1252(3) 0.0548(19) Uani 1 1 d . . .
C38 C 1.0156(8) 1.1015(6) 0.1706(3) 0.0490(17) Uani 1 1 d . . .
H38 H 1.1090 1.1220 0.1626 0.059 Uiso 1 1 calc R . .
C39 C 0.9780(8) 1.0592(5) 0.2277(3) 0.0421(14) Uani 1 1 d . . .
H39 H 1.0447 1.0561 0.2583 0.051 Uiso 1 1 calc R . .
C41 C 0.6091(7) 0.9885(4) 0.2150(3) 0.0322(12) Uani 1 1 d . . .
C42 C 0.5024(7) 0.9816(4) 0.1751(3) 0.0361(13) Uani 1 1 d . . .
H42 H 0.5166 1.0036 0.1345 0.043 Uiso 1 1 calc R . .
C43 C 0.3751(7) 0.9420(4) 0.1957(3) 0.0352(13) Uani 1 1 d . . .
C44 C 0.3557(7) 0.9124(5) 0.2569(3) 0.0407(14) Uani 1 1 d . . .
H44 H 0.2697 0.8870 0.2722 0.049 Uiso 1 1 calc R . .
C45 C 0.4651(8) 0.9213(5) 0.2941(3) 0.0433(15) Uani 1 1 d . . .
H45 H 0.4505 0.9025 0.3349 0.052 Uiso 1 1 calc R . .
C46 C 0.2588(8) 0.9293(6) 0.1536(3) 0.0466(17) Uani 1 1 d . . .
C49 C 0.9401(11) 1.1769(6) 0.0628(4) 0.061(2) Uani 1 1 d . . .
C52 C 0.7241(8) 0.7834(5) 0.4144(3) 0.0424(14) Uani 1 1 d . . .
C53 C 0.6658(10) 0.7229(6) 0.4634(4) 0.0568(19) Uani 1 1 d . . .
H53 H 0.6815 0.6597 0.4684 0.068 Uiso 1 1 calc R . .
C54 C 0.5849(10) 0.7576(6) 0.5043(4) 0.062(2) Uani 1 1 d . . .
H54 H 0.5449 0.7176 0.5367 0.074 Uiso 1 1 calc R . .
C55 C 0.5627(8) 0.8507(6) 0.4977(3) 0.0519(18) Uani 1 1 d . . .
H55 H 0.5105 0.8730 0.5263 0.062 Uiso 1 1 calc R . .
C56 C 0.6177(8) 0.9117(5) 0.4485(3) 0.0424(14) Uani 1 1 d . . .
H56 H 0.6002 0.9747 0.4441 0.051 Uiso 1 1 calc R . .
C57 C 0.6988(7) 0.8796(4) 0.4056(3) 0.0340(12) Uani 1 1 d . . .
C59 C 0.8165(9) 0.7536(5) 0.3699(3) 0.0454(15) Uani 1 1 d . . .
C60 C 0.8732(11) 0.6628(6) 0.3733(4) 0.064(2) Uani 1 1 d . . .
H60 H 0.8460 0.6146 0.4042 0.077 Uiso 1 1 calc R . .
C61 C 0.9693(12) 0.6449(6) 0.3307(5) 0.071(3) Uani 1 1 d . . .
H61 H 1.0063 0.5844 0.3325 0.086 Uiso 1 1 calc R . .
C62 C 1.0106(10) 0.7161(6) 0.2856(4) 0.059(2) Uani 1 1 d . . .
H62 H 1.0790 0.7049 0.2576 0.071 Uiso 1 1 calc R . .
C63 C 0.9491(8) 0.8044(5) 0.2826(3) 0.0455(15) Uani 1 1 d . . .
H63 H 0.9731 0.8525 0.2510 0.055 Uiso 1 1 calc R . .
C65 C 0.8244(8) 1.1036(4) 0.3798(3) 0.0382(13) Uani 1 1 d . . .
C66 C 0.7929(10) 1.1863(5) 0.3945(4) 0.0538(18) Uani 1 1 d . . .
H66 H 0.8592 1.2025 0.4187 0.065 Uiso 1 1 calc R . .
C67 C 0.6653(10) 1.2436(5) 0.3737(4) 0.059(2) Uani 1 1 d . . .
H67 H 0.6461 1.2996 0.3827 0.071 Uiso 1 1 calc R . .
C68 C 0.5647(10) 1.2182(6) 0.3391(4) 0.060(2) Uani 1 1 d . . .
H68 H 0.4769 1.2564 0.3248 0.072 Uiso 1 1 calc R . .
C69 C 0.5974(9) 1.1350(5) 0.3262(3) 0.0508(17) Uani 1 1 d . . .
H69 H 0.5297 1.1171 0.3033 0.061 Uiso 1 1 calc R . .
C70 C 0.9589(8) 1.0374(5) 0.3970(3) 0.0396(14) Uani 1 1 d . . .
C71 C 0.9641(7) 0.9582(5) 0.3767(3) 0.0383(13) Uani 1 1 d . . .
C72 C 1.0903(8) 0.8921(5) 0.3923(3) 0.0483(16) Uani 1 1 d . . .
H72 H 1.0962 0.8390 0.3797 0.058 Uiso 1 1 calc R . .
C73 C 1.2061(9) 0.9051(6) 0.4262(4) 0.057(2) Uani 1 1 d . . .
H73 H 1.2891 0.8608 0.4361 0.068 Uiso 1 1 calc R . .
C74 C 1.1989(10) 0.9833(6) 0.4453(4) 0.060(2) Uani 1 1 d . . .
H74 H 1.2774 0.9917 0.4677 0.072 Uiso 1 1 calc R . .
C75 C 1.0765(9) 1.0486(6) 0.4313(3) 0.0532(18) Uani 1 1 d . . .
H75 H 1.0718 1.1008 0.4449 0.064 Uiso 1 1 calc R . .
C77 C -0.4054(12) 1.6397(5) -0.1359(4) 0.063(2) Uani 1 1 d . . .
C78 C -0.3900(17) 1.7034(7) -0.1039(6) 0.090(4) Uani 1 1 d . . .
H78 H -0.4719 1.7448 -0.1002 0.108 Uiso 1 1 calc R . .
C79 C -0.2576(19) 1.7052(8) -0.0786(6) 0.105(5) Uani 1 1 d . . .
H79 H -0.2477 1.7488 -0.0583 0.126 Uiso 1 1 calc R . .
C80 C -0.1381(15) 1.6431(9) -0.0824(5) 0.089(4) Uani 1 1 d . . .
H80 H -0.0458 1.6439 -0.0654 0.107 Uiso 1 1 calc R . .
C81 C -0.1584(13) 1.5783(7) -0.1127(4) 0.071(3) Uani 1 1 d . . .
H81 H -0.0792 1.5338 -0.1143 0.085 Uiso 1 1 calc R . .
C82 C -0.5380(11) 1.6363(5) -0.1692(4) 0.063(2) Uani 1 1 d . . .
C83 C -0.5214(8) 1.5746(4) -0.2039(3) 0.0447(16) Uani 1 1 d . . .
C84 C -0.6442(8) 1.5715(5) -0.2391(4) 0.058(2) Uani 1 1 d . . .
H84 H -0.6352 1.5321 -0.2634 0.069 Uiso 1 1 calc R . .
C85 C -0.7788(10) 1.6261(6) -0.2385(6) 0.079(3) Uani 1 1 d . . .
H85 H -0.8590 1.6234 -0.2622 0.094 Uiso 1 1 calc R . .
C86 C -0.7935(13) 1.6847(8) -0.2025(7) 0.107(5) Uani 1 1 d . . .
H86 H -0.8842 1.7207 -0.2016 0.128 Uiso 1 1 calc R . .
C87 C -0.6793(14) 1.6899(7) -0.1691(7) 0.093(4) Uani 1 1 d . . .
H87 H -0.6915 1.7295 -0.1451 0.111 Uiso 1 1 calc R . .
O8 O 0.0065(8) 0.9613(6) 0.0514(4) 0.093(2) Uani 1 1 d . . .
O10 O 0.727(6) 0.462(2) 0.4822(14) 0.63(4) Uani 1 1 d . . .

loop_
_atom_site_aniso_label
_atom_site_aniso_U_11
_atom_site_aniso_U_22
_atom_site_aniso_U_33
_atom_site_aniso_U_23
_atom_site_aniso_U_13
_atom_site_aniso_U_12
Ir1 0.03129(14) 0.03814(14) 0.02391(12) -0.00664(10) -0.00473(9) -0.00647(10)
Ir2 0.03076(13) 0.01968(11) 0.03475(14) -0.00055(9) 0.00127(9) -0.00354(9)
Er3 0.1124(4) 0.0347(2) 0.02504(19) -0.00048(15) 0.0004(2) -0.0338(2)
O1 0.070(4) 0.136(6) 0.038(3) -0.022(3) 0.005(3) -0.067(4)
O2 0.056(3) 0.099(5) 0.028(2) 0.005(3) -0.011(2) -0.018(3)
O3 0.053(3) 0.050(3) 0.066(4) 0.004(3) 0.020(3) 0.011(2)
O4 0.051(3) 0.041(2) 0.033(2) 0.0016(19) 0.001(2) 0.008(2)
O5 0.100(6) 0.086(5) 0.061(4) 0.007(4) -0.004(4) -0.005(4)
O6 0.088(4) 0.077(4) 0.059(3) -0.041(3) 0.043(3) -0.042(3)
O7 0.073(4) 0.054(3) 0.047(3) -0.007(2) 0.004(3) -0.041(3)
O9 0.099(4) 0.031(2) 0.037(3) 0.004(2) -0.007(3) -0.020(3)
N1 0.059(4) 0.035(3) 0.045(3) -0.009(2) 0.010(3) -0.021(3)
N2 0.029(2) 0.023(2) 0.043(3) -0.003(2) -0.005(2) -0.0004(18)
N3 0.034(3) 0.024(2) 0.035(3) 0.0007(19) 0.004(2) -0.0080(19)
N4 0.034(3) 0.032(2) 0.037(3) -0.007(2) -0.002(2) -0.004(2)
N5 0.039(3) 0.041(3) 0.031(3) -0.011(2) -0.002(2) -0.005(2)
N6 0.046(3) 0.038(3) 0.031(3) -0.004(2) 0.002(2) -0.005(2)
N7 0.038(3) 0.046(3) 0.025(2) -0.009(2) -0.007(2) -0.011(2)
N8 0.031(2) 0.038(3) 0.029(2) -0.008(2) -0.0005(19) -0.008(2)
C5 0.057(4) 0.046(4) 0.035(3) -0.005(3) -0.001(3) -0.010(3)
C6 0.106(8) 0.085(7) 0.043(5) -0.016(4) 0.007(5) -0.036(6)
C7 0.118(9) 0.084(7) 0.061(6) -0.032(5) -0.005(6) -0.037(7)
C8 0.079(6) 0.052(5) 0.069(6) -0.025(4) -0.005(5) -0.021(4)
C9 0.050(4) 0.036(3) 0.053(4) -0.008(3) 0.001(3) -0.012(3)
C10 0.048(4) 0.042(4) 0.042(4) 0.004(3) 0.000(3) -0.006(3)
C11 0.027(3) 0.029(3) 0.043(3) 0.005(2) 0.003(2) -0.001(2)
C12 0.044(4) 0.037(3) 0.055(4) 0.005(3) -0.003(3) -0.011(3)
C13 0.062(5) 0.045(4) 0.070(6) 0.014(4) -0.005(4) -0.026(4)
C14 0.073(6) 0.073(6) 0.060(5) 0.014(5) 0.008(4) -0.034(5)
C15 0.081(6) 0.072(6) 0.044(4) 0.003(4) 0.007(4) -0.022(5)
C17 0.034(3) 0.029(3) 0.031(3) -0.002(2) -0.005(2) -0.006(2)
C18 0.043(3) 0.026(3) 0.040(3) 0.002(2) -0.010(3) -0.009(2)
C19 0.046(4) 0.030(3) 0.031(3) 0.002(2) -0.008(3) -0.014(3)
C20 0.040(3) 0.043(3) 0.038(3) -0.001(3) 0.003(3) -0.014(3)
C21 0.037(3) 0.034(3) 0.040(3) 0.002(3) 0.002(3) -0.008(2)
C23 0.038(3) 0.026(3) 0.033(3) -0.003(2) -0.004(2) -0.007(2)
C24 0.037(3) 0.027(3) 0.035(3) -0.003(2) -0.003(2) -0.001(2)
C25 0.036(3) 0.031(3) 0.031(3) -0.004(2) -0.008(2) 0.003(2)
C26 0.033(3) 0.040(3) 0.046(4) 0.000(3) 0.002(3) -0.003(3)
C27 0.034(3) 0.030(3) 0.049(4) 0.002(3) 0.003(3) -0.005(2)
C28 0.042(3) 0.032(3) 0.034(3) -0.004(2) -0.005(3) 0.007(3)
C31 0.067(5) 0.034(3) 0.030(3) -0.002(3) -0.004(3) -0.027(3)
C35 0.035(3) 0.036(3) 0.028(3) -0.010(2) 0.000(2) -0.003(2)
C36 0.040(4) 0.065(4) 0.031(3) -0.012(3) -0.004(3) -0.006(3)
C37 0.047(4) 0.080(6) 0.035(4) -0.009(4) 0.004(3) -0.017(4)
C38 0.036(3) 0.066(5) 0.042(4) -0.007(3) 0.002(3) -0.014(3)
C39 0.040(3) 0.048(4) 0.039(3) -0.012(3) -0.005(3) -0.011(3)
C41 0.034(3) 0.034(3) 0.027(3) -0.005(2) -0.004(2) -0.004(2)
C42 0.043(3) 0.040(3) 0.021(3) -0.001(2) -0.006(2) -0.003(3)
C43 0.037(3) 0.040(3) 0.026(3) -0.002(2) -0.008(2) -0.008(2)
C44 0.033(3) 0.056(4) 0.031(3) -0.005(3) 0.000(2) -0.012(3)
C45 0.041(3) 0.060(4) 0.027(3) -0.005(3) -0.003(3) -0.013(3)
C46 0.042(4) 0.071(5) 0.025(3) -0.008(3) -0.011(3) -0.015(3)
C49 0.082(6) 0.054(5) 0.052(5) -0.015(4) 0.001(4) -0.026(4)
C52 0.046(4) 0.045(4) 0.033(3) -0.006(3) 0.000(3) -0.007(3)
C53 0.070(5) 0.048(4) 0.045(4) -0.002(3) 0.008(4) -0.006(4)
C54 0.069(5) 0.063(5) 0.042(4) 0.002(4) 0.014(4) -0.006(4)
C55 0.045(4) 0.070(5) 0.034(3) -0.008(3) 0.003(3) 0.004(3)
C56 0.044(4) 0.049(4) 0.036(3) -0.013(3) -0.003(3) -0.005(3)
C57 0.028(3) 0.045(3) 0.029(3) -0.007(2) -0.006(2) -0.008(2)
C59 0.053(4) 0.043(4) 0.039(4) -0.010(3) -0.003(3) -0.006(3)
C60 0.085(6) 0.042(4) 0.062(5) -0.011(4) 0.012(5) -0.004(4)
C61 0.085(7) 0.049(5) 0.078(6) -0.023(4) 0.011(5) 0.008(4)
C62 0.064(5) 0.061(5) 0.055(5) -0.025(4) 0.010(4) 0.000(4)
C63 0.047(4) 0.054(4) 0.041(4) -0.020(3) 0.003(3) -0.009(3)
C65 0.044(3) 0.038(3) 0.033(3) -0.006(2) 0.005(3) -0.016(3)
C66 0.066(5) 0.047(4) 0.052(4) -0.013(3) 0.013(4) -0.021(4)
C67 0.071(5) 0.041(4) 0.063(5) -0.012(4) 0.021(4) -0.009(4)
C68 0.055(5) 0.051(4) 0.063(5) -0.003(4) 0.009(4) 0.006(4)
C69 0.051(4) 0.054(4) 0.043(4) -0.007(3) -0.006(3) -0.001(3)
C70 0.046(4) 0.045(3) 0.030(3) -0.007(3) -0.001(3) -0.019(3)
C71 0.035(3) 0.050(4) 0.030(3) -0.008(3) -0.003(2) -0.010(3)
C72 0.047(4) 0.054(4) 0.046(4) -0.017(3) -0.008(3) -0.003(3)
C73 0.039(4) 0.077(5) 0.051(4) -0.014(4) -0.017(3) 0.002(4)
C74 0.051(4) 0.077(6) 0.054(5) -0.017(4) -0.021(4) -0.017(4)
C75 0.058(5) 0.058(4) 0.049(4) -0.017(3) -0.006(3) -0.021(4)
C77 0.093(7) 0.036(4) 0.064(5) -0.018(3) 0.033(5) -0.016(4)
C78 0.134(11) 0.059(6) 0.094(8) -0.047(6) 0.033(8) -0.028(6)
C79 0.175(15) 0.078(7) 0.095(9) -0.062(7) 0.062(9) -0.061(9)
C80 0.113(9) 0.105(9) 0.073(7) -0.042(6) 0.011(6) -0.064(8)
C81 0.091(7) 0.070(6) 0.066(6) -0.032(5) 0.002(5) -0.035(5)
C82 0.069(5) 0.034(4) 0.078(6) -0.006(4) 0.024(5) -0.001(3)
C83 0.043(4) 0.026(3) 0.056(4) 0.003(3) 0.013(3) -0.003(3)
C84 0.040(4) 0.040(4) 0.077(6) 0.010(4) -0.002(4) -0.001(3)
C85 0.038(4) 0.054(5) 0.118(9) 0.016(5) 0.001(5) -0.002(4)
C86 0.055(6) 0.064(6) 0.176(14) -0.006(8) 0.034(8) 0.019(5)
C87 0.074(7) 0.059(6) 0.138(11) -0.029(6) 0.029(7) 0.014(5)
O8 0.065(4) 0.104(6) 0.123(7) -0.040(5) -0.002(4) -0.042(4)
O10 1.14(11) 0.28(3) 0.28(3) 0.15(3) 0.08(5) 0.11(5)

loop_
_atom_type_symbol
_atom_type_description
_atom_type_scat_dispersion_real
_atom_type_scat_dispersion_imag
_atom_type_scat_source
C C 0.0181 0.0091 'International Tables Vol C Tables 4.2.6.8 and 6.1.1.4'
H H 0.0000 0.0000 'International Tables Vol C Tables 4.2.6.8 and 6.1.1.4'
Er Er -9.4367 3.9380 'International Tables Vol C Tables 4.2.6.8 and 6.1.1.4'
Ir Ir -4.7710 6.5667 'International Tables Vol C Tables 4.2.6.8 and 6.1.1.4'
N N 0.0311 0.0180 'International Tables Vol C Tables 4.2.6.8 and 6.1.1.4'
O O 0.0492 0.0322 'International Tables Vol C Tables 4.2.6.8 and 6.1.1.4'

loop_
_geom_angle_atom_site_label_1
_geom_angle_atom_site_label_2
_geom_angle_atom_site_label_3
_geom_angle
_geom_angle_site_symmetry_1
_geom_angle_site_symmetry_3
C57 Ir1 C71 87.4(2) . .
C57 Ir1 N5 80.6(2) . .
C71 Ir1 N5 92.6(3) . .
C57 Ir1 N6 94.8(2) . .
C71 Ir1 N6 80.1(3) . .
N5 Ir1 N6 171.6(2) . .
C57 Ir1 N8 171.8(2) . .
C71 Ir1 N8 100.0(2) . .
N5 Ir1 N8 95.5(2) . .
N6 Ir1 N8 90.0(2) . .
C57 Ir1 N7 95.8(2) . .
C71 Ir1 N7 176.5(2) . .
N5 Ir1 N7 89.4(2) . .
N6 Ir1 N7 98.2(2) . .
N8 Ir1 N7 76.9(2) . .
C83 Ir2 C11 90.0(2) . .
C83 Ir2 N1 80.6(3) . .
C11 Ir2 N1 94.5(3) . .
C83 Ir2 N4 93.1(3) . .
C11 Ir2 N4 80.2(2) . .
N1 Ir2 N4 171.8(2) . .
C83 Ir2 N3 96.3(2) . .
C11 Ir2 N3 171.6(2) . .
N1 Ir2 N3 92.1(2) . .
N4 Ir2 N3 93.8(2) . .
C83 Ir2 N2 172.9(2) . .
C11 Ir2 N2 96.8(2) . .
N1 Ir2 N2 96.7(2) . .
N4 Ir2 N2 90.2(2) . .
N3 Ir2 N2 77.19(19) . .
O2 Er3 O6 89.4(3) . 1_455
O2 Er3 O4 152.8(2) . .
O6 Er3 O4 100.2(2) 1_455 .
O2 Er3 O9 81.1(2) . 2_575
O6 Er3 O9 169.3(2) 1_455 2_575
O4 Er3 O9 86.31(17) . 2_575
O2 Er3 O8 72.6(3) . .
O6 Er3 O8 80.4(3) 1_455 .
O4 Er3 O8 133.8(3) . .
O9 Er3 O8 101.3(3) 2_575 .
O2 Er3 O7 80.2(2) . 1_655
O6 Er3 O7 82.2(2) 1_455 1_655
O4 Er3 O7 76.04(19) . 1_655
O9 Er3 O7 91.2(2) 2_575 1_655
O8 Er3 O7 147.7(2) . 1_655
O2 Er3 O8 132.5(3) . 2_575
O6 Er3 O8 88.9(3) 1_455 2_575
O4 Er3 O8 73.5(2) . 2_575
O9 Er3 O8 101.2(3) 2_575 2_575
O8 Er3 O8 60.3(4) . 2_575
O7 Er3 O8 146.2(2) 1_655 2_575
C46 O2 Er3 157.1(5) . .
C28 O4 Er3 159.0(5) . .
C49 O6 Er3 147.1(5) . 1_655
C31 O7 Er3 134.0(5) . 1_455
C31 O9 Er3 155.9(5) . 2_575
C81 N1 C77 120.1(8) . .
C81 N1 Ir2 125.0(6) . .
C77 N1 Ir2 114.6(6) . .
C23 N2 C27 118.5(5) . .
C23 N2 Ir2 114.6(4) . .
C27 N2 Ir2 126.7(4) . .
C21 N3 C17 119.1(5) . .
C21 N3 Ir2 126.1(4) . .
C17 N3 Ir2 114.2(4) . .
C9 N4 C5 119.4(6) . .
C9 N4 Ir2 125.0(5) . .
C5 N4 Ir2 115.5(5) . .
C63 N5 C59 119.6(6) . .
C63 N5 Ir1 124.4(5) . .
C59 N5 Ir1 115.6(4) . .
C69 N6 C65 119.9(6) . .
C69 N6 Ir1 124.3(5) . .
C65 N6 Ir1 115.8(4) . .
C45 N7 C41 118.8(5) . .
C45 N7 Ir1 125.4(4) . .
C41 N7 Ir1 115.6(4) . .
C39 N8 C35 118.3(5) . .
C39 N8 Ir1 126.0(4) . .
C35 N8 Ir1 115.6(4) . .
N4 C5 C6 119.5(7) . .
N4 C5 C10 114.5(6) . .
C6 C5 C10 126.0(7) . .
C7 C6 C5 120.4(9) . .
C6 C7 C8 119.6(9) . .
C9 C8 C7 117.9(8) . .
N4 C9 C8 123.1(7) . .
C11 C10 C15 121.3(8) . .
C11 C10 C5 115.5(6) . .
C15 C10 C5 123.2(8) . .
C12 C11 C10 117.6(6) . .
C12 C11 Ir2 128.3(6) . .
C10 C11 Ir2 114.1(5) . .
C13 C12 C11 120.7(8) . .
C14 C13 C12 121.4(8) . .
C13 C14 C15 119.2(8) . .
C14 C15 C10 119.7(9) . .
N3 C17 C18 121.4(6) . .
N3 C17 C23 116.3(5) . .
C18 C17 C23 122.3(6) . .
C19 C18 C17 120.0(6) . .
C18 C19 C20 118.5(6) . .
C18 C19 C31 119.7(6) . .
C20 C19 C31 121.8(6) . .
C19 C20 C21 119.5(6) . .
N3 C21 C20 121.4(6) . .
N2 C23 C24 121.7(6) . .
N2 C23 C17 116.4(5) . .
C24 C23 C17 121.9(5) . .
C23 C24 C25 120.1(5) . .
C24 C25 C26 118.3(5) . .
C24 C25 C28 120.4(5) . .
C26 C25 C28 121.3(6) . .
C27 C26 C25 118.6(6) . .
N2 C27 C26 122.7(6) . .
O3 C28 O4 127.3(6) . .
O3 C28 C25 117.9(6) . .
O4 C28 C25 114.9(6) . .
O7 C31 O9 126.6(6) . .
O7 C31 C19 116.7(7) . .
O9 C31 C19 116.7(6) . .
N8 C35 C36 120.7(6) . .
N8 C35 C41 116.1(5) . .
C36 C35 C41 123.2(6) . .
C37 C36 C35 119.9(6) . .
C38 C37 C36 118.3(7) . .
C38 C37 C49 120.2(7) . .
C36 C37 C49 121.2(7) . .
C39 C38 C37 119.3(7) . .
N8 C39 C38 123.2(6) . .
N7 C41 C42 120.8(6) . .
N7 C41 C35 115.4(5) . .
C42 C41 C35 123.7(5) . .
C43 C42 C41 120.0(5) . .
C42 C43 C44 118.3(6) . .
C42 C43 C46 121.6(5) . .
C44 C43 C46 120.1(6) . .
C45 C44 C43 119.1(6) . .
N7 C45 C44 122.9(6) . .
O1 C46 O2 125.9(7) . .
O1 C46 C43 118.8(6) . .
O2 C46 C43 115.2(6) . .
O5 C49 O6 130.0(9) . .
O5 C49 C37 116.6(9) . .
O6 C49 C37 113.4(8) . .
C53 C52 C57 121.1(7) . .
C53 C52 C59 123.7(7) . .
C57 C52 C59 115.2(6) . .
C54 C53 C52 119.4(8) . .
C55 C54 C53 120.7(7) . .
C54 C55 C56 120.4(7) . .
C55 C56 C57 120.8(7) . .
C56 C57 C52 117.6(6) . .
C56 C57 Ir1 128.4(5) . .
C52 C57 Ir1 113.9(5) . .
N5 C59 C60 119.7(7) . .
N5 C59 C52 114.4(6) . .
C60 C59 C52 125.7(7) . .
C61 C60 C59 119.7(8) . .
C60 C61 C62 119.9(8) . .
C63 C62 C61 118.8(8) . .
N5 C63 C62 122.1(7) . .
N6 C65 C66 119.5(7) . .
N6 C65 C70 114.2(6) . .
C66 C65 C70 126.3(7) . .
C67 C66 C65 120.4(8) . .
C66 C67 C68 119.8(8) . .
C67 C68 C69 118.6(8) . .
N6 C69 C68 121.8(8) . .
C75 C70 C71 120.3(7) . .
C75 C70 C65 124.2(7) . .
C71 C70 C65 115.4(6) . .
C72 C71 C70 117.8(6) . .
C72 C71 Ir1 127.7(5) . .
C70 C71 Ir1 114.5(5) . .
C73 C72 C71 120.8(7) . .
C72 C73 C74 120.3(7) . .
C75 C74 C73 120.3(7) . .
C74 C75 C70 120.4(8) . .
N1 C77 C78 119.1(11) . .
N1 C77 C82 115.3(7) . .
C78 C77 C82 125.5(10) . .
C79 C78 C77 120.5(12) . .
C80 C79 C78 120.1(10) . .
C79 C80 C81 118.0(12) . .
N1 C81 C80 122.1(11) . .
C83 C82 C87 119.1(11) . .
C83 C82 C77 115.4(7) . .
C87 C82 C77 125.5(10) . .
C82 C83 C84 117.8(7) . .
C82 C83 Ir2 113.8(6) . .
C84 C83 Ir2 128.3(6) . .
C85 C84 C83 121.1(10) . .
C86 C85 C84 119.8(11) . .
C87 C86 C85 120.5(9) . .
C86 C87 C82 121.6(12) . .
Er3 O8 Er3 119.7(4) . 2_575

loop_
_geom_bond_atom_site_label_1
_geom_bond_atom_site_label_2
_geom_bond_distance
_geom_bond_site_symmetry_2
Ir1 C57 2.018(6) .
Ir1 C71 2.019(6) .
Ir1 N5 2.043(5) .
Ir1 N6 2.060(6) .
Ir1 N8 2.142(5) .
Ir1 N7 2.147(5) .
Ir2 C83 2.014(7) .
Ir2 C11 2.025(6) .
Ir2 N1 2.049(6) .
Ir2 N4 2.054(5) .
Ir2 N3 2.141(5) .
Ir2 N2 2.148(5) .
Er3 O2 2.225(5) .
Er3 O6 2.227(6) 1_455
Er3 O4 2.247(4) .
Er3 O9 2.263(6) 2_575
Er3 O8 2.352(7) .
Er3 O7 2.361(5) 1_655
Er3 O8 2.360(7) 2_575
O1 C46 1.229(9) .
O2 C46 1.254(8) .
O3 C28 1.216(8) .
O4 C28 1.273(8) .
O5 C49 1.253(12) .
O6 C49 1.301(11) .
O6 Er3 2.227(6) 1_655
O7 C31 1.233(10) .
O7 Er3 2.361(5) 1_455
O9 C31 1.271(10) .
O9 Er3 2.263(6) 2_575
N1 C81 1.325(12) .
N1 C77 1.348(11) .
N2 C23 1.346(7) .
N2 C27 1.347(8) .
N3 C21 1.336(8) .
N3 C17 1.358(8) .
N4 C9 1.347(9) .
N4 C5 1.352(9) .
N5 C63 1.347(9) .
N5 C59 1.360(9) .
N6 C69 1.349(9) .
N6 C65 1.359(9) .
N7 C45 1.326(9) .
N7 C41 1.361(8) .
N8 C39 1.344(9) .
N8 C35 1.359(8) .
C5 C6 1.404(12) .
C5 C10 1.465(11) .
C6 C7 1.365(14) .
C7 C8 1.388(14) .
C8 C9 1.373(11) .
C10 C11 1.396(11) .
C10 C15 1.398(10) .
C11 C12 1.389(10) .
C12 C13 1.385(11) .
C13 C14 1.372(15) .
C14 C15 1.381(14) .
C17 C18 1.378(8) .
C17 C23 1.474(9) .
C18 C19 1.367(10) .
C19 C20 1.388(10) .
C19 C31 1.525(8) .
C20 C21 1.389(9) .
C23 C24 1.384(8) .
C24 C25 1.386(9) .
C25 C26 1.390(9) .
C25 C28 1.531(8) .
C26 C27 1.391(9) .
C35 C36 1.393(9) .
C35 C41 1.485(9) .
C36 C37 1.392(11) .
C37 C38 1.374(11) .
C37 C49 1.545(11) .
C38 C39 1.371(10) .
C41 C42 1.383(9) .
C42 C43 1.377(9) .
C43 C44 1.393(9) .
C43 C46 1.515(8) .
C44 C45 1.369(9) .
C52 C53 1.397(10) .
C52 C57 1.411(10) .
C52 C59 1.460(10) .
C53 C54 1.376(12) .
C54 C55 1.372(12) .
C55 C56 1.392(10) .
C56 C57 1.395(9) .
C59 C60 1.396(11) .
C60 C61 1.372(13) .
C61 C62 1.371(13) .
C62 C63 1.374(11) .
C65 C66 1.392(10) .
C65 C70 1.463(10) .
C66 C67 1.363(13) .
C67 C68 1.382(14) .
C68 C69 1.381(12) .
C70 C75 1.395(10) .
C70 C71 1.410(10) .
C71 C72 1.403(10) .
C72 C73 1.385(10) .
C73 C74 1.379(13) .
C74 C75 1.369(12) .
C77 C78 1.400(13) .
C77 C82 1.451(15) .
C78 C79 1.35(2) .
C79 C80 1.363(19) .
C80 C81 1.396(13) .
C82 C83 1.397(12) .
C82 C87 1.427(13) .
C83 C84 1.404(12) .
C84 C85 1.387(12) .
C85 C86 1.383(19) .
C86 C87 1.32(2) .
O8 Er3 2.360(7) 2_575
